data_4027022
loop_
_publ_author_name
'Akio Kamimura'
'Ryota Takeuchi'
'Kosuke Ikeda'
'Takaaki Moriyama'
'Michinori Sumimoto'

_publ_contact_author_email uno@dpc.ehime-u.ac.jp
_publ_contact_author_fax +81-89-927-9610
_publ_contact_author_name 'Prof Hidemitsu Uno'
_publ_contact_author_phone +81-89-927-9610
_publ_section_title
;
 Stereoselective Synthesis of 1-Nitrobicyclo[3.1.0]hexanes and Fused
 Isoxazoline-N-oxides from Primary Nitro Compounds
;
_journal_name_full 'Journal of Organic Chemistry'
_journal_page_first 2236
_journal_page_last 2245
_journal_paper_doi 10.1021/jo202489v
_journal_volume 77
_journal_year 2012
_chemical_absolute_configuration unk
_chemical_formula_moiety 'C14 H21 N O6 '
_chemical_formula_sum 'C14 H21 N O6'
_chemical_formula_weight 299.32
_space_group_IT_number 4
_symmetry_cell_setting monoclinic
_symmetry_Int_Tables_number 4
_symmetry_space_group_name_Hall 'P 2yb'
_symmetry_space_group_name_H-M 'P 1 21 1'
_atom_sites_solution_hydrogens geom
_atom_sites_solution_primary direct
_atom_sites_solution_secondary difmap
_cell_angle_alpha 90.00
_cell_angle_beta 102.451(8)
_cell_angle_gamma 90.00
_cell_formula_units_Z 2
_cell_length_a 7.717(2)
_cell_length_b 10.035(3)
_cell_length_c 9.992(3)
_cell_measurement_reflns_used 3127
_cell_measurement_temperature 100(2)
_cell_measurement_theta_max 27.5
_cell_measurement_theta_min 3.0
_cell_volume 755.6(4)
_computing_cell_refinement CrystalClear
_computing_data_collection CrystalClear
_computing_data_reduction CrystalStructure
_computing_publication_material 'CrystalStructure 3.8.2'
_computing_structure_refinement SHELXL97
_computing_structure_solution SIR2004
_diffrn_ambient_temperature 100(2)
_diffrn_detector_area_resol_mean 14.6199
_diffrn_measured_fraction_theta_full 0.993
_diffrn_measured_fraction_theta_max 0.993
_diffrn_measurement_device_type 'Rigaku Mercury-8 (2x2 bin mode)'
_diffrn_measurement_method \w
_diffrn_radiation_monochromator graphite
_diffrn_radiation_source 'fine-focus sealed tube'
_diffrn_radiation_type MoK\a
_diffrn_radiation_wavelength 0.71070
_diffrn_reflns_av_R_equivalents 0.0278
_diffrn_reflns_av_sigmaI/netI 0.0259
_diffrn_reflns_limit_h_max 10
_diffrn_reflns_limit_h_min -8
_diffrn_reflns_limit_k_max 13
_diffrn_reflns_limit_k_min -13
_diffrn_reflns_limit_l_max 12
_diffrn_reflns_limit_l_min -12
_diffrn_reflns_number 7636
_diffrn_reflns_theta_full 27.50
_diffrn_reflns_theta_max 27.50
_diffrn_reflns_theta_min 3.04
_exptl_absorpt_coefficient_mu 0.103
_exptl_absorpt_correction_T_max 0.960
_exptl_absorpt_correction_T_min 0.891
_exptl_absorpt_correction_type multi-scan
_exptl_absorpt_process_details 'Jacobson, R. (1998) Private communication'
_exptl_crystal_colour colorless
_exptl_crystal_density_diffrn 1.316
_exptl_crystal_description block
_exptl_crystal_F_000 320
_exptl_crystal_size_max 0.50
_exptl_crystal_size_mid 0.50
_exptl_crystal_size_min 0.40
_refine_diff_density_max 0.206
_refine_diff_density_min -0.198
_refine_diff_density_rms 0.039
_refine_ls_extinction_method none
_refine_ls_goodness_of_fit_ref 1.072
_refine_ls_hydrogen_treatment refxyz
_refine_ls_matrix_type full
_refine_ls_number_parameters 211
_refine_ls_number_reflns 1814
_refine_ls_number_restraints 1
_refine_ls_restrained_S_all 1.072
_refine_ls_R_factor_all 0.0329
_refine_ls_R_factor_gt 0.0317
_refine_ls_shift/su_max 0.000
_refine_ls_shift/su_mean 0.000
_refine_ls_structure_factor_coef Fsqd
_refine_ls_weighting_details 'calc w=1/[\s^2^(Fo^2^)+(0.0469P)^2^+0.0492P] where P=(Fo^2^+2Fc^2^)/3'
_refine_ls_weighting_scheme calc
_refine_ls_wR_factor_gt 0.0784
_refine_ls_wR_factor_ref 0.0796
_reflns_number_gt 1752
_reflns_number_total 1814
_reflns_threshold_expression >2sigma(I)
_cod_data_source_file jo202489v_si_005.cif
_cod_data_source_block '__RT02046'
_cod_original_cell_volume 755.5(4)
_cod_original_formula_sum 'C14 H21 N O6 '
_cod_database_code 4027022

loop_
_symmetry_equiv_pos_as_xyz
'x, y, z'
'-x, y+1/2, -z'

loop_
_atom_site_label
_atom_site_type_symbol
_atom_site_fract_x
_atom_site_fract_y
_atom_site_fract_z
_atom_site_U_iso_or_equiv
_atom_site_adp_type
_atom_site_occupancy
_atom_site_symmetry_multiplicity
_atom_site_calc_flag
_atom_site_refinement_flags
O1 O 0.35407(19) -0.00083(16) 0.96840(13) 0.0288(3) Uani 1 1 d .
O2 O 0.3652(2) 0.20781(15) 0.91570(15) 0.0287(3) Uani 1 1 d .
O3 O 0.65370(16) 0.00957(13) 0.40820(12) 0.0204(3) Uani 1 1 d .
O4 O 0.44883(17) 0.15114(14) 0.45261(12) 0.0227(3) Uani 1 1 d .
O5 O 0.85975(17) 0.24306(15) 0.56723(14) 0.0241(3) Uani 1 1 d .
O6 O 1.00898(16) 0.07708(15) 0.69129(13) 0.0257(3) Uani 1 1 d .
N1 N 0.3944(2) 0.08952(17) 0.89811(15) 0.0209(3) Uani 1 1 d .
C1 C 0.4768(2) 0.05445(18) 0.78294(17) 0.0168(4) Uani 1 1 d .
C2 C 0.5944(2) 0.15852(19) 0.73658(16) 0.0160(3) Uani 1 1 d .
H2 H 0.5209(18) 0.2276(17) 0.6841(13) 0.019 Uiso 1 1 d R
C3 C 0.6865(2) 0.07522(18) 0.63955(17) 0.0156(3) Uani 1 1 d .
C4 C 0.6969(2) -0.07026(18) 0.69481(17) 0.0181(4) Uani 1 1 d .
H4A H 0.6831(3) -0.1343(10) 0.6190(12) 0.022 Uiso 1 1 d R
H4B H 0.8114(19) -0.0863(3) 0.7578(10) 0.022 Uiso 1 1 d R
C5 C 0.5460(2) -0.08407(18) 0.76904(19) 0.0186(4) Uani 1 1 d .
H5 H 0.5558(4) -0.1437(15) 0.8410(18) 0.022 Uiso 1 1 d R
C6 C 0.3665(2) -0.04657(19) 0.68757(19) 0.0200(4) Uani 1 1 d .
H6A H 0.2606(17) -0.0855(6) 0.7157(4) 0.024 Uiso 1 1 d R
H6B H 0.3529(3) -0.0333(3) 0.5867(16) 0.024 Uiso 1 1 d R
C7 C 0.7266(2) 0.22222(19) 0.85816(17) 0.0188(4) Uani 1 1 d .
H7A H 0.8135(14) 0.2742(8) 0.8209(6) 0.023 Uiso 1 1 d R
H7B H 0.6605(10) 0.2854(10) 0.9037(7) 0.023 Uiso 1 1 d R
C8 C 0.8288(2) 0.12765(19) 0.96716(18) 0.0211(4) Uani 1 1 d .
H8A H 0.7391(14) 0.0727(9) 1.0088(6) 0.025 Uiso 1 1 d R
H8B H 0.9017(11) 0.0613(10) 0.9212(7) 0.025 Uiso 1 1 d R
C9 C 0.9541(3) 0.2017(2) 1.0817(2) 0.0264(4) Uani 1 1 d .
H9A H 1.0472(15) 0.2510(9) 1.0417(7) 0.032 Uiso 1 1 d R
H9B H 0.8838(12) 0.2710(12) 1.1228(7) 0.032 Uiso 1 1 d R
C10 C 1.0469(3) 0.1084(2) 1.1941(2) 0.0318(5) Uani 1 1 d .
H10A H 0.9574(13) 0.0667(14) 1.2395(13) 0.048 Uiso 1 1 d R
H10B H 1.134(2) 0.1597(8) 1.2631(14) 0.048 Uiso 1 1 d R
H10C H 1.110(2) 0.0375(14) 1.1536(6) 0.048 Uiso 1 1 d R
C11 C 0.5797(2) 0.08526(19) 0.49117(17) 0.0168(3) Uani 1 1 d .
C12 C 0.5657(3) 0.0160(2) 0.26434(18) 0.0240(4) Uani 1 1 d .
H12A H 0.439(2) -0.0028(16) 0.2546(3) 0.036 Uiso 1 1 d R
H12B H 0.6180(16) -0.0500(14) 0.2127(8) 0.036 Uiso 1 1 d R
H12C H 0.5806(18) 0.1052(14) 0.2288(7) 0.036 Uiso 1 1 d R
C13 C 0.8714(2) 0.12859(18) 0.63703(18) 0.0181(4) Uani 1 1 d .
C14 C 1.0293(3) 0.3037(2) 0.5622(2) 0.0314(5) Uani 1 1 d .
H14A H 1.0956(14) 0.3219(16) 0.6556(15) 0.047 Uiso 1 1 d R
H14B H 1.0090(4) 0.3874(16) 0.5105(17) 0.047 Uiso 1 1 d R
H14C H 1.0978(15) 0.2427(12) 0.5170(17) 0.047 Uiso 1 1 d R

loop_
_atom_site_aniso_label
_atom_site_aniso_U_11
_atom_site_aniso_U_22
_atom_site_aniso_U_33
_atom_site_aniso_U_23
_atom_site_aniso_U_13
_atom_site_aniso_U_12
O1 0.0338(8) 0.0313(8) 0.0235(7) 0.0066(6) 0.0114(6) -0.0024(7)
O2 0.0318(8) 0.0254(8) 0.0326(8) -0.0054(6) 0.0150(6) 0.0006(6)
O3 0.0211(6) 0.0244(7) 0.0147(6) -0.0027(5) 0.0016(5) 0.0046(6)
O4 0.0228(6) 0.0236(7) 0.0199(6) 0.0006(6) 0.0007(5) 0.0071(6)
O5 0.0207(6) 0.0240(7) 0.0268(7) 0.0052(6) 0.0036(5) -0.0059(6)
O6 0.0164(6) 0.0272(8) 0.0325(7) 0.0011(6) 0.0030(5) 0.0022(6)
N1 0.0193(7) 0.0251(8) 0.0183(7) -0.0007(7) 0.0042(6) -0.0004(7)
C1 0.0171(8) 0.0177(9) 0.0161(8) -0.0006(7) 0.0045(6) -0.0005(7)
C2 0.0162(8) 0.0160(8) 0.0153(7) -0.0008(7) 0.0021(6) 0.0002(7)
C3 0.0151(8) 0.0147(8) 0.0160(8) -0.0003(6) 0.0013(6) 0.0006(7)
C4 0.0177(9) 0.0168(9) 0.0190(8) 0.0008(7) 0.0020(7) 0.0013(7)
C5 0.0200(9) 0.0164(9) 0.0194(8) 0.0014(7) 0.0038(7) -0.0003(8)
C6 0.0173(8) 0.0205(9) 0.0216(8) -0.0018(7) 0.0032(7) -0.0026(8)
C7 0.0210(9) 0.0175(9) 0.0178(8) -0.0021(7) 0.0036(7) -0.0021(8)
C8 0.0209(9) 0.0213(10) 0.0191(8) -0.0028(7) 0.0001(7) -0.0021(8)
C9 0.0267(10) 0.0239(10) 0.0249(9) -0.0055(8) -0.0023(8) -0.0001(8)
C10 0.0279(10) 0.0357(12) 0.0259(10) -0.0005(8) -0.0074(8) -0.0021(9)
C11 0.0172(8) 0.0164(8) 0.0161(8) 0.0011(7) 0.0024(6) -0.0009(7)
C12 0.0288(10) 0.0278(10) 0.0141(8) -0.0025(8) 0.0014(7) 0.0021(9)
C13 0.0183(8) 0.0194(9) 0.0163(8) -0.0021(7) 0.0032(6) -0.0007(7)
C14 0.0271(10) 0.0326(12) 0.0353(11) 0.0049(9) 0.0085(9) -0.0121(9)

loop_
_atom_type_symbol
_atom_type_description
_atom_type_scat_dispersion_real
_atom_type_scat_dispersion_imag
_atom_type_scat_source
C C 0.0033 0.0016 'International Tables Vol C Tables 4.2.6.8 and 6.1.1.4'
H H 0.0000 0.0000 'International Tables Vol C Tables 4.2.6.8 and 6.1.1.4'
N N 0.0061 0.0033 'International Tables Vol C Tables 4.2.6.8 and 6.1.1.4'
O O 0.0106 0.0060 'International Tables Vol C Tables 4.2.6.8 and 6.1.1.4'

loop_
_geom_angle_atom_site_label_1
_geom_angle_atom_site_label_2
_geom_angle_atom_site_label_3
_geom_angle
C11 O3 C12 114.60(14)
C13 O5 C14 114.71(15)
O1 N1 O2 123.71(16)
O1 N1 C1 118.44(16)
O2 N1 C1 117.81(16)
N1 C1 C5 120.93(16)
N1 C1 C2 117.43(15)
C5 C1 C2 111.06(15)
N1 C1 C6 111.82(14)
C5 C1 C6 59.23(12)
C2 C1 C6 123.89(14)
C1 C2 C7 112.37(14)
C1 C2 C3 101.71(14)
C7 C2 C3 113.40(14)
C1 C2 H2 109.7
C7 C2 H2 109.7
C3 C2 H2 109.7
C13 C3 C11 105.64(13)
C13 C3 C4 110.95(14)
C11 C3 C4 112.30(14)
C13 C3 C2 111.96(14)
C11 C3 C2 110.01(14)
C4 C3 C2 106.09(14)
C5 C4 C3 105.85(14)
C5 C4 H4A 110.6
C3 C4 H4A 110.6
C5 C4 H4B 110.6
C3 C4 H4B 110.6
H4A C4 H4B 108.7
C6 C5 C1 60.84(12)
C6 C5 C4 115.45(15)
C1 C5 C4 106.60(15)
C6 C5 H5 119.8
C1 C5 H5 119.8
C4 C5 H5 119.8
C5 C6 C1 59.92(12)
C5 C6 H6A 117.8
C1 C6 H6A 117.8
C5 C6 H6B 117.8
C1 C6 H6B 117.8
H6A C6 H6B 114.9
C8 C7 C2 117.05(16)
C8 C7 H7A 108.0
C2 C7 H7A 108.0
C8 C7 H7B 108.0
C2 C7 H7B 108.0
H7A C7 H7B 107.3
C9 C8 C7 112.25(15)
C9 C8 H8A 109.2
C7 C8 H8A 109.2
C9 C8 H8B 109.2
C7 C8 H8B 109.2
H8A C8 H8B 107.9
C10 C9 C8 112.13(17)
C10 C9 H9A 109.2
C8 C9 H9A 109.2
C10 C9 H9B 109.2
C8 C9 H9B 109.2
H9A C9 H9B 107.9
C9 C10 H10A 109.5
C9 C10 H10B 109.5
H10A C10 H10B 109.5
C9 C10 H10C 109.5
H10A C10 H10C 109.5
H10B C10 H10C 109.5
O4 C11 O3 123.76(16)
O4 C11 C3 125.86(16)
O3 C11 C3 110.38(14)
O3 C12 H12A 109.5
O3 C12 H12B 109.5
H12A C12 H12B 109.5
O3 C12 H12C 109.5
H12A C12 H12C 109.5
H12B C12 H12C 109.5
O6 C13 O5 124.00(17)
O6 C13 C3 125.41(17)
O5 C13 C3 110.59(14)
O5 C14 H14A 109.5
O5 C14 H14B 109.5
H14A C14 H14B 109.5
O5 C14 H14C 109.5
H14A C14 H14C 109.5
H14B C14 H14C 109.5

loop_
_geom_bond_atom_site_label_1
_geom_bond_atom_site_label_2
_geom_bond_distance
O1 N1 1.227(2)
O2 N1 1.228(2)
O3 C11 1.340(2)
O3 C12 1.453(2)
O4 C11 1.199(2)
O5 C13 1.337(2)
O5 C14 1.454(2)
O6 C13 1.200(2)
N1 C1 1.472(2)
C1 C5 1.506(3)
C1 C2 1.520(3)
C1 C6 1.520(3)
C2 C7 1.546(2)
C2 C3 1.563(2)
C2 H2 0.9741
C3 C13 1.529(2)
C3 C11 1.537(2)
C3 C4 1.557(3)
C4 C5 1.516(3)
C4 H4A 0.9815
C4 H4B 0.9815
C5 C6 1.496(3)
C5 H5 0.9261
C6 H6A 0.9991
C6 H6B 0.9991
C7 C8 1.529(2)
C7 H7A 0.9845
C7 H7B 0.9845
C8 C9 1.523(3)
C8 H8A 1.0399
C8 H8B 1.0399
C9 C10 1.519(3)
C9 H9A 1.0215
C9 H9B 1.0215
C10 H10A 0.9965
C10 H10B 0.9965
C10 H10C 0.9965
C12 H12A 0.9785
C12 H12B 0.9785
C12 H12C 0.9785
C14 H14A 0.9803
C14 H14B 0.9803
C14 H14C 0.9803

loop_
_geom_torsion_atom_site_label_1
_geom_torsion_atom_site_label_2
_geom_torsion_atom_site_label_3
_geom_torsion_atom_site_label_4
_geom_torsion
O1 N1 C1 C5 -13.0(2)
O2 N1 C1 C5 169.19(17)
O1 N1 C1 C2 -154.50(16)
O2 N1 C1 C2 27.7(2)
O1 N1 C1 C6 53.3(2)
O2 N1 C1 C6 -124.54(18)
N1 C1 C2 C7 46.5(2)
C5 C1 C2 C7 -98.68(18)
C6 C1 C2 C7 -164.99(16)
N1 C1 C2 C3 168.05(14)
C5 C1 C2 C3 22.92(17)
C6 C1 C2 C3 -43.4(2)
C1 C2 C3 C13 -150.47(14)
C7 C2 C3 C13 -29.6(2)
C1 C2 C3 C11 92.39(16)
C7 C2 C3 C11 -146.73(16)
C1 C2 C3 C4 -29.30(16)
C7 C2 C3 C4 91.58(17)
C13 C3 C4 C5 147.80(14)
C11 C3 C4 C5 -94.22(16)
C2 C3 C4 C5 25.99(17)
N1 C1 C5 C6 98.48(18)
C2 C1 C5 C6 -117.79(16)
N1 C1 C5 C4 -151.21(15)
C2 C1 C5 C4 -7.48(19)
C6 C1 C5 C4 110.31(16)
C3 C4 C5 C6 53.47(19)
C3 C4 C5 C1 -11.62(18)
C4 C5 C6 C1 -95.56(17)
N1 C1 C6 C5 -113.96(17)
C2 C1 C6 C5 95.96(18)
C1 C2 C7 C8 46.6(2)
C3 C2 C7 C8 -68.1(2)
C2 C7 C8 C9 -179.81(15)
C7 C8 C9 C10 176.46(17)
C12 O3 C11 O4 1.8(3)
C12 O3 C11 C3 -177.92(15)
C13 C3 C11 O4 -118.1(2)
C4 C3 C11 O4 120.8(2)
C2 C3 C11 O4 2.9(3)
C13 C3 C11 O3 61.61(19)
C4 C3 C11 O3 -59.47(18)
C2 C3 C11 O3 -177.38(14)
C14 O5 C13 O6 -0.6(3)
C14 O5 C13 C3 178.44(15)
C11 C3 C13 O6 -134.12(18)
C4 C3 C13 O6 -12.2(2)
C2 C3 C13 O6 106.1(2)
C11 C3 C13 O5 46.87(19)
C4 C3 C13 O5 168.82(14)
C2 C3 C13 O5 -72.86(18)
